data_7234100
loop_
_publ_author_name
'Jun'ya Tsutsumi'
'Satoshi Matsuoka'
'Satoru Inoue'
'Hiromi Minemawari'
'Toshikazu Yamada'
'Tatsuo Hasegawa'

_publ_section_title
;
 N-type field-effect transistors based on layered crystalline
 donor-acceptor semiconductors with dialkylated benzothienobenzothiophenes
 as electron donors
;
_journal_name_full 'Journal of Materials Chemistry C'
_journal_page_first 1976
_journal_page_last 1981
_journal_paper_doi 10.1039/C4TC02481H
_journal_volume 3
_journal_year 2015
_chemical_formula_moiety 'C34 H24 F4 N4 S2'
_chemical_formula_sum 'C34 H24 F4 N4 S2'
_chemical_formula_weight 628.70
_chemical_name_common C4BTBT-F4TCNQ
_chemical_name_systematic
;
2,7-dibutyl[1]benzothieno[3,2-b][1]benzothiophenes
2,3,5,6-tetrafluoro-7,7,8,8-tetracyanoquinodimethane
;
_space_group_IT_number 2
_space_group_name_Hall '-P 1'
_space_group_name_H-M_alt 'P -1'
_symmetry_cell_setting triclinic
_symmetry_Int_Tables_number 2
_symmetry_space_group_name_Hall '-P 1'
_symmetry_space_group_name_H-M 'P -1'
_atom_sites_solution_hydrogens geom
_atom_sites_solution_primary direct
_atom_sites_solution_secondary difmap
_cell_angle_alpha 72.110(13)
_cell_angle_beta 75.808(13)
_cell_angle_gamma 72.519(13)
_cell_formula_units_Z 1
_cell_length_a 7.0124(5)
_cell_length_b 8.1017(5)
_cell_length_c 14.6513(14)
_cell_measurement_reflns_used 2781
_cell_measurement_temperature 293
_cell_measurement_theta_max 27.50
_cell_measurement_theta_min 3.10
_cell_volume 744.75(12)
_computing_cell_refinement 'CrystalClear-SM Expert 2.0 r4'
_computing_data_collection 'CrystalClear-SM Expert 2.0 r4 (Rigaku, 2009)'
_computing_data_reduction 'CrystalClear-SM Expert 2.0 r4'
_computing_molecular_graphics 'CrystalStructure 4.0'
_computing_publication_material 'CrystalStructure 4.0 (Rigaku, 2010)'
_computing_structure_refinement 'CRYSTALS (Carruthers, et al., 1999)'
_computing_structure_solution 'Il Milione (Burla, et al., 2007)'
_diffrn_ambient_temperature 293
_diffrn_detector_area_resol_mean 7.314
_diffrn_measured_fraction_theta_full 0.957
_diffrn_measured_fraction_theta_max 0.957
_diffrn_measurement_device_type 'Rigaku Mercury70'
_diffrn_measurement_method \w
_diffrn_radiation_type 'Mo K\a'
_diffrn_radiation_wavelength 0.71075
_diffrn_reflns_av_R_equivalents 0.0326
_diffrn_reflns_limit_h_max 9
_diffrn_reflns_limit_h_min -7
_diffrn_reflns_limit_k_max 10
_diffrn_reflns_limit_k_min -10
_diffrn_reflns_limit_l_max 18
_diffrn_reflns_limit_l_min -14
_diffrn_reflns_number 7260
_diffrn_reflns_theta_full 27.50
_diffrn_reflns_theta_max 27.50
_diffrn_standards_interval_count .
_diffrn_standards_number 0
_exptl_absorpt_coefficient_mu 0.235
_exptl_absorpt_correction_T_max 0.954
_exptl_absorpt_correction_T_min 0.881
_exptl_absorpt_correction_type numerical
_exptl_absorpt_process_details 'NUMABS (Rigaku, 1999)'
_exptl_crystal_colour black
_exptl_crystal_density_diffrn 1.402
_exptl_crystal_density_method 'not measured'
_exptl_crystal_description platelet
_exptl_crystal_F_000 324.00
_exptl_crystal_recrystallization_method 'Re-crystallisation from solvent: acetonitrile'
_exptl_crystal_size_max 0.200
_exptl_crystal_size_mid 0.200
_exptl_crystal_size_min 0.200
_refine_diff_density_max 0.572
_refine_diff_density_min -0.413
_refine_ls_extinction_method none
_refine_ls_goodness_of_fit_ref 1.872
_refine_ls_hydrogen_treatment constr
_refine_ls_number_parameters 211
_refine_ls_number_reflns 3274
_refine_ls_number_restraints 0
_refine_ls_R_factor_gt 0.0702
_refine_ls_shift/su_max 0.000
_refine_ls_structure_factor_coef F
_refine_ls_weighting_details 'w = 1/[0.0010Fo^2^ + 1.0000\s(Fo^2^)]'
_refine_ls_weighting_scheme calc
_refine_ls_wR_factor_ref 0.1069
_reflns_number_gt 2576
_reflns_number_total 3274
_reflns_threshold_expression F>2.0\s(F)
_cod_data_source_file 1000002.cif
_cod_data_source_block PCOD1000002
_cod_original_cell_volume 744.75(13)
_cod_database_code 7234100

loop_
_symmetry_equiv_pos_site_id
_symmetry_equiv_pos_as_xyz
1 +X,+Y,+Z
2 -X,-Y,-Z

loop_
_atom_site_label
_atom_site_type_symbol
_atom_site_fract_x
_atom_site_fract_y
_atom_site_fract_z
_atom_site_U_iso_or_equiv
_atom_site_adp_type
_atom_site_occupancy
_atom_site_symmetry_multiplicity
_atom_site_calc_flag
_atom_site_refinement_flags
_atom_site_disorder_assembly
_atom_site_disorder_group
S1 S 0.39975(9) 0.76785(8) 0.00751(5) 0.0521(3) Uani 1.0 2 d . . .
F1 F -0.1385(3) 0.84657(18) 0.00768(12) 0.0567(5) Uani 1.0 2 d . . .
F2 F -0.2283(3) 0.5970(2) 0.16215(12) 0.0588(5) Uani 1.0 2 d . . .
N10 N 0.2891(5) 0.7235(5) -0.3337(3) 0.0839(11) Uani 1.0 2 d . . .
N20 N -0.0089(5) 1.1084(4) -0.1800(3) 0.0739(9) Uani 1.0 2 d . . .
C1 C -0.1144(4) 0.5488(4) 0.0827(2) 0.0451(7) Uani 1.0 2 d . . .
C2 C 0.0500(4) 0.6391(3) -0.08622(19) 0.0430(7) Uani 1.0 2 d . . .
C3 C 0.3887(4) 0.4080(4) 0.1248(2) 0.0472(7) Uani 1.0 2 d . . .
C4 C 0.4437(4) 0.5365(4) 0.0378(2) 0.0460(7) Uani 1.0 2 d . . .
C5 C 0.0944(4) 0.7706(4) -0.1672(2) 0.0479(7) Uani 1.0 2 d . . .
C6 C 0.2764(4) 0.4275(4) 0.2150(3) 0.0557(9) Uani 1.0 2 d . . .
C7 C 0.2067(5) 0.7369(4) -0.2580(3) 0.0589(9) Uani 1.0 2 d . . .
C8 C 0.5364(4) 0.7671(4) -0.1099(2) 0.0494(8) Uani 1.0 2 d . . .
C9 C 0.5704(4) 0.9164(4) -0.1830(3) 0.0598(9) Uani 1.0 2 d . . .
C11 C 0.6808(5) 0.8963(5) -0.2732(3) 0.0657(10) Uani 1.0 2 d . . .
C12 C 0.0349(4) 0.9570(4) -0.1702(3) 0.0539(8) Uani 1.0 2 d . . .
C13 C 0.2452(5) 0.2763(5) 0.2874(3) 0.0644(10) Uani 1.0 2 d . . .
C14 C 0.7227(6) 1.0541(6) -0.3544(3) 0.0899(13) Uani 1.0 2 d . . .
C15 C 0.3807(9) 1.2070(11) -0.3939(6) 0.201(3) Uani 1.0 2 d . . .
C16 C 0.5548(11) 1.1809(11) -0.3942(6) 0.220(4) Uani 1.0 2 d . . .
C17 C 0.2120(9) 1.3388(9) -0.4323(5) 0.161(3) Uani 1.0 2 d . . .
C19 C -0.0700(4) 0.6763(3) 0.00422(19) 0.0416(7) Uani 1.0 2 d . . .
H1 H 0.2238 0.5407 0.2263 0.0674 Uiso 1.0 2 calc R . .
H2 H 0.5198 1.0296 -0.1715 0.0691 Uiso 1.0 2 calc R . .
H3 H 0.1725 0.2898 0.3480 0.0755 Uiso 1.0 2 calc R . .
H4 H 0.7920 1.1192 -0.3331 0.1027 Uiso 1.0 2 calc R . .
H5 H 0.8071 1.0139 -0.4104 0.1028 Uiso 1.0 2 calc R . .
H6 H 0.4114 1.1836 -0.4577 0.1944 Uiso 1.0 2 calc R . .
H7 H 0.3100 1.1185 -0.3508 0.1943 Uiso 1.0 2 calc R . .
H8 H 0.2570 1.4200 -0.4913 0.1779 Uiso 1.0 2 calc R . .
H9 H 0.1170 1.2866 -0.4440 0.1780 Uiso 1.0 2 calc R . .
H10 H 0.1474 1.4026 -0.3830 0.1781 Uiso 1.0 2 calc R . .
H11 H 0.5315 1.2112 -0.3326 0.2280 Uiso 1.0 2 calc R . .
H12 H 0.6416 1.2571 -0.4363 0.2281 Uiso 1.0 2 calc R . .

loop_
_atom_site_aniso_label
_atom_site_aniso_U_11
_atom_site_aniso_U_22
_atom_site_aniso_U_33
_atom_site_aniso_U_12
_atom_site_aniso_U_13
_atom_site_aniso_U_23
S1 0.0430(4) 0.0337(4) 0.0775(6) -0.0050(3) -0.0083(4) -0.0167(4)
F1 0.0575(9) 0.0301(8) 0.0792(12) -0.0052(7) -0.0039(8) -0.0205(7)
F2 0.0599(10) 0.0478(9) 0.0641(11) -0.0080(8) 0.0035(8) -0.0236(8)
N10 0.086(2) 0.084(3) 0.071(2) -0.0251(17) 0.0078(16) -0.0167(16)
N20 0.0797(18) 0.0478(15) 0.087(2) -0.0177(14) -0.0061(15) -0.0116(13)
C1 0.0373(12) 0.0397(13) 0.0585(16) -0.0043(11) -0.0033(11) -0.0213(11)
C2 0.0333(12) 0.0364(13) 0.0602(17) -0.0082(11) -0.0087(11) -0.0130(11)
C3 0.0346(12) 0.0378(13) 0.0725(18) -0.0079(11) -0.0126(11) -0.0167(12)
C4 0.0334(12) 0.0330(12) 0.0710(19) -0.0048(11) -0.0099(11) -0.0147(11)
C5 0.0380(13) 0.0410(14) 0.0635(17) -0.0109(11) -0.0079(11) -0.0105(11)
C6 0.0444(14) 0.0541(16) 0.0700(19) -0.0099(13) -0.0078(13) -0.0211(14)
C7 0.0537(16) 0.0535(17) 0.066(2) -0.0155(14) -0.0057(14) -0.0110(14)
C8 0.0365(12) 0.0386(14) 0.0727(19) -0.0071(11) -0.0128(12) -0.0127(12)
C9 0.0444(15) 0.0406(15) 0.088(3) -0.0095(13) -0.0117(14) -0.0081(14)
C11 0.0502(16) 0.0577(18) 0.080(3) -0.0189(15) -0.0124(15) 0.0016(15)
C12 0.0503(15) 0.0402(14) 0.0692(19) -0.0144(13) -0.0089(13) -0.0088(12)
C13 0.0532(16) 0.067(2) 0.068(2) -0.0165(16) -0.0057(14) -0.0122(15)
C14 0.087(3) 0.073(3) 0.096(3) -0.030(2) -0.017(2) 0.0100(19)
C15 0.082(4) 0.191(7) 0.212(8) -0.018(5) -0.016(5) 0.093(6)
C16 0.131(5) 0.255(10) 0.184(7) -0.084(6) -0.071(5) 0.143(7)
C17 0.137(5) 0.177(6) 0.131(5) -0.019(5) -0.054(4) 0.022(4)
C19 0.0312(11) 0.0301(11) 0.0647(17) -0.0047(10) -0.0065(10) -0.0174(11)

loop_
_atom_type_symbol
_atom_type_description
_atom_type_scat_dispersion_real
_atom_type_scat_dispersion_imag
_atom_type_scat_source
C C 0.0033 0.0016
;
International Tables for Crystallography
(1992, Vol. C, Tables 4.2.6.8 and 6.1.1.4)
;
H H 0.0000 0.0000
;
International Tables for Crystallography
(1992, Vol. C, Table 6.1.1.4)
;
F F 0.0171 0.0103
;
International Tables for Crystallography
(1992, Vol. C, Tables 4.2.6.8 and 6.1.1.4)
;
N N 0.0061 0.0033
;
International Tables for Crystallography
(1992, Vol. C, Tables 4.2.6.8 and 6.1.1.4)
;
S S 0.1246 0.1234
;
International Tables for Crystallography
(1992, Vol. C, Tables 4.2.6.8 and 6.1.1.4)
;

loop_
_geom_angle_atom_site_label_1
_geom_angle_atom_site_label_2
_geom_angle_atom_site_label_3
_geom_angle
_geom_angle_publ_flag
_geom_angle_site_symmetry_1
_geom_angle_site_symmetry_2
_geom_angle_site_symmetry_3
C4 S1 C8 90.63(13) yes . . .
F2 C1 C2 117.8(2) yes . . 2_565
F2 C1 C19 118.6(3) yes . . .
C2 C1 C19 123.6(3) yes 2_565 . .
C1 C2 C5 123.7(3) yes 2_565 . .
C1 C2 C19 113.2(2) yes 2_565 . .
C5 C2 C19 123.1(3) yes . . .
C4 C3 C6 131.6(3) yes . . .
C4 C3 C8 110.0(3) yes . . 2_665
C6 C3 C8 118.4(3) yes . . 2_665
S1 C4 C3 133.2(3) yes . . .
S1 C4 C4 112.66(19) yes . . 2_665
C3 C4 C4 114.2(3) yes . . 2_665
C2 C5 C7 123.9(3) yes . . .
C2 C5 C12 123.8(3) yes . . .
C7 C5 C12 112.3(3) yes . . .
C3 C6 C13 119.1(3) yes . . .
N10 C7 C5 174.7(3) yes . . .
S1 C8 C3 112.54(19) yes . . 2_665
S1 C8 C9 125.9(3) yes . . .
C3 C8 C9 121.6(3) yes 2_665 . .
C8 C9 C11 119.8(3) yes . . .
C9 C11 C13 118.4(3) yes . . 2_665
C9 C11 C14 121.6(4) yes . . .
C13 C11 C14 120.0(4) yes 2_665 . .
N20 C12 C5 174.8(4) yes . . .
C6 C13 C11 122.8(3) yes . . 2_665
C11 C14 C16 117.8(5) yes . . .
C16 C15 C17 142.4(8) yes . . .
C14 C16 C15 143.2(8) yes . . .
F1 C19 C1 119.2(3) yes . . .
F1 C19 C2 117.6(2) yes . . .
C1 C19 C2 123.2(3) yes . . .
C3 C6 H1 120.064 no . . .
C13 C6 H1 120.831 no . . .
C8 C9 H2 120.004 no . . .
C11 C9 H2 120.228 no . . .
C6 C13 H3 118.775 no . . .
C11 C13 H3 118.473 no 2_665 . .
C11 C14 H4 109.677 no . . .
C11 C14 H5 109.965 no . . .
C16 C14 H4 107.051 no . . .
C16 C14 H5 102.681 no . . .
H4 C14 H5 109.243 no . . .
C16 C15 H6 89.747 no . . .
C16 C15 H7 118.237 no . . .
C16 C15 H11 38.409 no . . .
C17 C15 H6 82.875 no . . .
C17 C15 H7 99.184 no . . .
C17 C15 H11 132.488 no . . .
H6 C15 H7 106.266 no . . .
H6 C15 H11 128.058 no . . .
H7 C15 H11 103.446 no . . .
C14 C16 H6 135.647 no . . .
C14 C16 H11 81.038 no . . .
C14 C16 H12 91.383 no . . .
C15 C16 H6 39.668 no . . .
C15 C16 H11 92.837 no . . .
C15 C16 H12 125.246 no . . .
H6 C16 H11 132.398 no . . .
H6 C16 H12 104.703 no . . .
H11 C16 H12 102.638 no . . .
C15 C17 H8 110.963 no . . .
C15 C17 H9 112.545 no . . .
C15 C17 H10 104.886 no . . .
H8 C17 H9 109.443 no . . .
H8 C17 H10 109.442 no . . .
H9 C17 H10 109.441 no . . .
C15 H6 C16 50.585 no . . .
C15 H11 C16 48.754 no . . .

loop_
_geom_bond_atom_site_label_1
_geom_bond_atom_site_label_2
_geom_bond_distance
_geom_bond_publ_flag
_geom_bond_site_symmetry_1
_geom_bond_site_symmetry_2
S1 C4 1.736(3) yes . .
S1 C8 1.752(3) yes . .
F1 C19 1.330(3) yes . .
F2 C1 1.335(4) yes . .
N10 C7 1.139(5) yes . .
N20 C12 1.143(4) yes . .
C1 C2 1.441(4) yes . 2_565
C1 C19 1.331(4) yes . .
C2 C5 1.371(4) yes . .
C2 C19 1.449(4) yes . .
C3 C4 1.429(4) yes . .
C3 C6 1.391(4) yes . .
C3 C8 1.423(4) yes . 2_665
C4 C4 1.376(4) yes . 2_665
C5 C7 1.430(5) yes . .
C5 C12 1.431(4) yes . .
C6 C13 1.386(5) yes . .
C8 C9 1.386(4) yes . .
C9 C11 1.389(5) yes . .
C11 C13 1.398(5) yes . 2_665
C11 C14 1.502(5) yes . .
C14 C16 1.422(8) yes . .
C15 C16 1.174(10) yes . .
C15 C17 1.434(8) yes . .
C6 H1 0.930 no . .
C9 H2 0.930 no . .
C13 H3 0.930 no . .
C14 H4 0.970 no . .
C14 H5 0.970 no . .
C15 H6 0.970 no . .
C15 H7 0.970 no . .
C15 H11 1.559 no . .
C16 H6 1.519 no . .
C16 H11 0.970 no . .
C16 H12 0.970 no . .
C17 H8 0.960 no . .
C17 H9 0.960 no . .
C17 H10 0.960 no . .

loop_
_geom_contact_atom_site_label_1
_geom_contact_atom_site_label_2
_geom_contact_distance
_geom_contact_publ_flag
_geom_contact_site_symmetry_1
_geom_contact_site_symmetry_2
S1 C6 3.548(3) no . .
F1 F2 2.619(2) no . .
F1 N20 3.039(3) no . .
F1 C5 2.815(4) no . .
F1 C12 2.595(4) no . .
F2 N10 3.061(4) no . 2_565
F2 C5 2.824(4) no . 2_565
F2 C7 2.615(4) no . 2_565
N10 C2 3.551(4) no . .
N10 C12 3.341(5) no . .
N20 C2 3.555(4) no . .
N20 C7 3.343(5) no . .
C1 C1 2.753(4) no . 2_565
C1 C7 2.968(4) no . 2_565
C2 C2 2.922(4) no . 2_565
C3 C11 2.820(4) no . 2_665
C6 C9 2.810(5) no . 2_665
C8 C13 2.742(5) no . 2_665
C9 C15 3.539(8) no . .
C9 C16 3.183(8) no . .
C11 C15 3.130(7) no . .
C12 C19 2.959(4) no . .
C13 C16 3.539(8) no . 2_665
C19 C19 2.758(4) no . 2_565
S1 F1 3.4835(19) no . 1_655
S1 F1 3.0819(15) no . 2_575
S1 F2 3.557(2) no . 1_655
S1 N20 3.378(3) no . 2_575
S1 C19 3.557(3) no . 1_655
F1 S1 3.4835(19) no . 1_455
F1 S1 3.0819(15) no . 2_575
F1 F1 3.514(3) no . 2_575
F1 N20 3.106(5) no . 2_575
F1 C8 3.473(4) no . 1_455
F1 C12 3.549(5) no . 2_575
F2 S1 3.557(2) no . 1_455
F2 N20 3.393(4) no . 2_575
F2 C4 3.483(4) no . 1_455
F2 C6 3.575(4) no . .
N10 C6 3.586(5) no . 2_665
N10 C13 3.496(6) no . 2_665
N20 S1 3.378(3) no . 2_575
N20 F1 3.106(5) no . 2_575
N20 F2 3.393(4) no . 2_575
C1 C3 3.514(4) no . .
C1 C4 3.357(4) no . 1_455
C1 C4 3.555(5) no . 2_565
C1 C6 3.472(5) no . .
C2 C3 3.409(4) no . 2_565
C2 C4 3.431(4) no . .
C2 C4 3.565(4) no . 2_665
C2 C6 3.546(5) no . 2_565
C2 C8 3.509(4) no . 1_455
C3 C1 3.514(4) no . .
C3 C2 3.409(4) no . 2_565
C3 C7 3.541(5) no . 2_665
C3 C19 3.580(5) no . 2_565
C4 F2 3.483(4) no . 1_655
C4 C1 3.357(4) no . 1_655
C4 C1 3.555(5) no . 2_565
C4 C2 3.431(4) no . .
C4 C2 3.565(4) no . 2_665
C4 C19 3.547(4) no . .
C5 C8 3.394(5) no . .
C5 C9 3.549(4) no . 1_455
C5 C11 3.366(5) no . 1_455
C5 C13 3.454(6) no . 2_565
C6 F2 3.575(4) no . .
C6 N10 3.586(5) no . 2_665
C6 C1 3.472(5) no . .
C6 C2 3.546(5) no . 2_565
C7 C3 3.541(5) no . 2_665
C7 C11 3.561(5) no . 1_455
C7 C13 3.337(5) no . 2_565
C8 F1 3.473(4) no . 1_655
C8 C2 3.509(4) no . 1_655
C8 C5 3.394(5) no . .
C8 C12 3.599(4) no . .
C8 C19 3.353(4) no . 1_655
C9 C5 3.549(4) no . 1_655
C9 C12 3.425(5) no . 1_655
C11 C5 3.366(5) no . 1_655
C11 C7 3.561(5) no . 1_655
C11 C12 3.423(6) no . 1_655
C12 F1 3.549(5) no . 2_575
C12 C8 3.599(4) no . .
C12 C9 3.425(5) no . 1_455
C12 C11 3.423(6) no . 1_455
C13 N10 3.496(6) no . 2_665
C13 C5 3.454(6) no . 2_565
C13 C7 3.337(5) no . 2_565
C19 S1 3.557(3) no . 1_455
C19 C3 3.580(5) no . 2_565
C19 C4 3.547(4) no . .
C19 C8 3.353(4) no . 1_455
S1 H1 3.3143 no . .
S1 H2 2.9423 no . .
C3 H2 3.2874 no . 2_665
C3 H3 3.2291 no . .
C4 H1 2.8185 no . .
C8 H1 3.2628 no . 2_665
C9 H3 3.2278 no . 2_665
C9 H4 2.7546 no . .
C9 H5 3.3074 no . .
C9 H7 3.1609 no . .
C9 H11 2.6963 no . .
C11 H1 3.2805 no . 2_665
C11 H6 3.5050 no . .
C11 H7 2.9448 no . .
C11 H11 2.4170 no . .
C11 H12 3.1433 no . .
C13 H2 3.2398 no . 2_665
C13 H4 3.1428 no . 2_665
C13 H5 2.5496 no . 2_665
C14 H2 2.6860 no . .
C14 H3 2.6369 no . 2_665
C14 H7 2.7721 no . .
C15 H2 3.3870 no . .
C15 H4 3.0423 no . .
C15 H5 2.9177 no . .
C16 H2 3.0884 no . .
C16 H8 2.7333 no . .
C16 H9 3.1347 no . .
C16 H10 2.8784 no . .
C17 H12 2.8739 no . .
H1 H3 2.3108 no . .
H2 H4 2.7087 no . .
H2 H7 3.1111 no . .
H2 H11 2.3639 no . .
H3 H4 3.3177 no . 2_665
H3 H5 2.3194 no . 2_665
H4 H6 3.4193 no . .
H4 H7 3.4547 no . .
H4 H11 1.7528 no . .
H4 H12 1.9194 no . .
H5 H6 2.8518 no . .
H5 H7 3.2894 no . .
H5 H11 2.4028 no . .
H5 H12 1.9381 no . .
H6 H8 1.8760 no . .
H6 H9 1.9657 no . .
H6 H10 2.4491 no . .
H7 H8 2.6616 no . .
H7 H9 2.0511 no . .
H7 H10 2.2004 no . .
H7 H12 2.7418 no . .
H8 H11 3.1292 no . .
H8 H12 2.8175 no . .
H9 H11 3.4831 no . .
H10 H11 2.8228 no . .
H10 H12 3.2858 no . .
S1 H2 3.5255 no . 2_675
F1 H2 3.2616 no . 2_575
F2 H1 3.3871 no . .
F2 H2 3.1228 no . 2_575
F2 H10 3.4208 no . 2_575
F2 H11 3.3117 no . 2_575
N10 H3 3.3293 no . 2_565
N10 H6 3.2726 no . 2_674
N10 H7 3.1775 no . .
N10 H10 3.3654 no . 1_545
N10 H12 3.2453 no . 2_674
N20 H1 2.7488 no . 2_575
N20 H2 3.5160 no . 1_455
N20 H2 3.5950 no . .
N20 H4 2.8861 no . 1_455
N20 H7 2.9168 no . .
N20 H10 3.3682 no . .
C1 H1 3.5107 no . .
C6 H10 3.5807 no . 2_575
C7 H3 3.3309 no . 2_565
C7 H7 3.1950 no . .
C12 H2 3.4849 no . 1_455
C12 H4 3.0081 no . 1_455
C12 H7 3.0531 no . .
C13 H10 3.5150 no . 2_575
C14 H9 3.5705 no . 1_655
C17 H3 3.4478 no . 1_564
C17 H8 3.5338 no . 2_584
C17 H9 3.5049 no . 2_584
C17 H12 3.5575 no . 2_684
H1 F2 3.3871 no . .
H1 N20 2.7488 no . 2_575
H1 C1 3.5107 no . .
H1 H4 3.5263 no . 2_675
H1 H10 3.0426 no . 2_575
H2 S1 3.5255 no . 2_675
H2 F1 3.2616 no . 2_575
H2 F2 3.1228 no . 2_575
H2 N20 3.5950 no . .
H2 N20 3.5160 no . 1_655
H2 C12 3.4849 no . 1_655
H3 N10 3.3293 no . 2_565
H3 C7 3.3309 no . 2_565
H3 C17 3.4478 no . 1_546
H3 H6 3.4095 no . 1_546
H3 H8 3.0979 no . 1_546
H3 H9 2.9693 no . 1_546
H3 H10 2.8928 no . 2_575
H4 N20 2.8861 no . 1_655
H4 C12 3.0081 no . 1_655
H4 H1 3.5263 no . 2_675
H4 H7 3.5758 no . 1_655
H4 H9 2.8914 no . 1_655
H5 H5 3.2826 no . 2_774
H5 H9 3.3967 no . 1_655
H5 H9 3.5515 no . 2_674
H6 N10 3.2726 no . 2_674
H6 H3 3.4095 no . 1_564
H6 H6 3.3503 no . 2_674
H7 N10 3.1775 no . .
H7 N20 2.9168 no . .
H7 C7 3.1950 no . .
H7 C12 3.0531 no . .
H7 H4 3.5758 no . 1_455
H8 C17 3.5338 no . 2_584
H8 H3 3.0979 no . 1_564
H8 H8 3.4899 no . 2_584
H8 H9 3.0852 no . 2_584
H8 H10 3.4619 no . 2_584
H8 H12 2.7413 no . 2_684
H9 C14 3.5705 no . 1_455
H9 C17 3.5049 no . 2_584
H9 H3 2.9693 no . 1_564
H9 H4 2.8914 no . 1_455
H9 H5 3.3967 no . 1_455
H9 H5 3.5515 no . 2_674
H9 H8 3.0852 no . 2_584
H9 H9 3.4309 no . 2_584
H9 H10 3.4323 no . 2_584
H9 H12 3.3851 no . 1_455
H10 F2 3.4208 no . 2_575
H10 N10 3.3654 no . 1_565
H10 N20 3.3682 no . .
H10 C6 3.5807 no . 2_575
H10 C13 3.5150 no . 2_575
H10 H1 3.0426 no . 2_575
H10 H3 2.8928 no . 2_575
H10 H8 3.4619 no . 2_584
H10 H9 3.4323 no . 2_584
H10 H12 3.5835 no . 2_684
H11 F2 3.3117 no . 2_575
H12 N10 3.2453 no . 2_674
H12 C17 3.5575 no . 2_684
H12 H8 2.7413 no . 2_684
H12 H9 3.3851 no . 1_655
H12 H10 3.5835 no . 2_684

loop_
_geom_torsion_atom_site_label_1
_geom_torsion_atom_site_label_2
_geom_torsion_atom_site_label_3
_geom_torsion_atom_site_label_4
_geom_torsion
_geom_torsion_publ_flag
_geom_torsion_site_symmetry_1
_geom_torsion_site_symmetry_2
_geom_torsion_site_symmetry_3
_geom_torsion_site_symmetry_4
C4 S1 C8 C3 0.7(2) no . . . 2_665
C4 S1 C8 C9 -179.9(3) no . . . .
C8 S1 C4 C3 179.2(3) no . . . .
C8 S1 C4 C4 -0.1(2) no . . . 2_665
F2 C1 C2 C5 -1.8(4) no . . 2_565 2_565
F2 C1 C2 C19 179.1(2) no . . 2_565 2_565
F2 C1 C19 F1 0.6(4) no . . . .
F2 C1 C19 C2 -179.1(3) no . . . .
C2 C1 C19 F1 179.2(3) no 2_565 . . .
C2 C1 C19 C2 -0.5(5) no 2_565 . . .
C19 C1 C2 C5 179.6(3) no . . 2_565 2_565
C19 C1 C2 C19 0.5(4) no . . 2_565 2_565
C1 C2 C5 C7 1.2(5) no 2_565 . . .
C1 C2 C5 C12 -178.4(3) no 2_565 . . .
C1 C2 C19 F1 -179.3(3) no 2_565 . . .
C1 C2 C19 C1 0.5(4) no 2_565 . . .
C5 C2 C19 F1 -0.2(4) no . . . .
C5 C2 C19 C1 179.6(3) no . . . .
C19 C2 C5 C7 -177.8(3) no . . . .
C19 C2 C5 C12 2.6(5) no . . . .
C4 C3 C6 C13 179.5(3) no . . . .
C6 C3 C4 S1 1.3(6) no . . . .
C6 C3 C4 C4 -179.4(3) no . . . 2_665
C4 C3 C8 S1 1.1(4) no . . 2_665 2_665
C4 C3 C8 C9 -179.5(3) no . . 2_665 2_665
C8 C3 C4 S1 179.6(3) no 2_665 . . .
C8 C3 C4 C4 -1.0(4) no 2_665 . . 2_665
C6 C3 C8 S1 179.7(3) no . . 2_665 2_665
C6 C3 C8 C9 -0.9(5) no . . 2_665 2_665
C8 C3 C6 C13 1.3(5) no 2_665 . . .
S1 C4 C4 S1 -180(187891) no . . 2_665 2_665
S1 C4 C4 C3 -0.5(3) no . . 2_665 2_665
C3 C4 C4 S1 0.5(4) no . . 2_665 2_665
C3 C4 C4 C3 -180(181934) no . . 2_665 2_665
C3 C6 C13 C11 -1.1(5) no . . . 2_665
S1 C8 C9 C11 -179.6(2) no . . . .
C3 C8 C9 C11 -0.3(5) no 2_665 . . .
C8 C9 C11 C13 -0.1(5) no . . . 2_665
C8 C9 C11 C14 -179.6(3) no . . . .
C9 C11 C13 C6 -0.4(6) no . . 2_665 2_665
C9 C11 C14 C16 -65.8(6) no . . . .
C13 C11 C14 C16 114.7(4) no 2_665 . . .
C14 C11 C13 C6 179.2(4) no . . 2_665 2_665
C11 C14 C16 C15 -9.3(16) no . . . .
C17 C15 C16 C14 177.1(10) no . . . .
